data_7061307
loop_
_publ_author_name
'Raj, Manaswini'
'Padhi, Sumanta Kumar'

_publ_section_title
;
 Electrocatalytic proton reduction by dinuclear cobalt complexes in a
 nonaqueous electrolyte
;
_journal_issue 13
_journal_name_full 'New Journal of Chemistry'
_journal_page_first 6027
_journal_page_last 6038
_journal_paper_doi 10.1039/D1NJ06003A
_journal_volume 46
_journal_year 2022
_chemical_formula_moiety 'C54 H36 Co2 N8 O4, 5(H2 O), 1.75(O)'
_chemical_formula_sum 'C54 H49.5 Co2 N8 O10.75'
_chemical_formula_weight 1099.72
_space_group_crystal_system monoclinic
_space_group_IT_number 14
_space_group_name_Hall '-P 2yn'
_space_group_name_H-M_alt 'P 1 21/n 1'
_atom_sites_solution_hydrogens mixed
_atom_sites_solution_primary dual
_audit_block_doi 10.5517/ccdc.csd.cc28cvbv
_audit_creation_date 2021-07-15
_audit_creation_method
;
Olex2 1.2
(compiled 2018.05.29 svn.r3508 for OlexSys, GUI svn.r5506)
;
_audit_update_record
;
2021-07-15 deposited with the CCDC.	2022-02-21 downloaded from the CCDC.
;
_cell_angle_alpha 90
_cell_angle_beta 101.410(5)
_cell_angle_gamma 90
_cell_formula_units_Z 4
_cell_length_a 12.9630(8)
_cell_length_b 15.6404(8)
_cell_length_c 25.9135(14)
_cell_measurement_reflns_used 6008
_cell_measurement_temperature 293(2)
_cell_measurement_theta_max 28.8990
_cell_measurement_theta_min 2.3210
_cell_volume 5150.0(5)
_computing_cell_refinement 'CrysAlisPro 1.171.39.29c (Rigaku OD, 2017)'
_computing_data_collection 'CrysAlisPro 1.171.39.29c (Rigaku OD, 2017)'
_computing_data_reduction 'CrysAlisPro 1.171.39.29c (Rigaku OD, 2017)'
_computing_molecular_graphics 'Olex2 (Dolomanov et al., 2009)'
_computing_publication_material 'Olex2 (Dolomanov et al., 2009)'
_computing_structure_refinement 'ShelXL (Sheldrick, 2015)'
_computing_structure_solution 'ShelXT (Sheldrick, 2015)'
_diffrn_ambient_temperature 293(2)
_diffrn_detector 'CCD plate'
_diffrn_detector_area_resol_mean 8.0303
_diffrn_detector_type EosS2
_diffrn_measured_fraction_theta_full 0.999
_diffrn_measured_fraction_theta_max 0.959
_diffrn_measurement_details
;
List of Runs (angles in degrees, time in seconds):

  # Type    Start    End  Width  t~exp~   \w     \q     \k     \f   Frames
#--------------------------------------------------------------------------
  1  \w    -12.00  76.00   1.00  135.00    --   13.76  19.00 -60.00   88
  2  \w    -41.00  50.00   1.00  135.00    --  -15.95   0.00-150.00   91
  3  \w    -72.00 -36.00   1.00  135.00    --  -15.95-178.00 -30.00   36
;
_diffrn_measurement_device 'four-circle diffractometer'
_diffrn_measurement_device_type 'SuperNova, Single source at offset/far, EosS2'
_diffrn_measurement_method '\w scans'
_diffrn_measurement_specimen_support 'Mitegen 50um'
_diffrn_orient_matrix_type 'CrysAlisPro convention (1999,Acta A55,543-557)'
_diffrn_orient_matrix_UB_11 -0.0221849000
_diffrn_orient_matrix_UB_12 -0.0207391000
_diffrn_orient_matrix_UB_13 0.0195722000
_diffrn_orient_matrix_UB_21 0.0505335000
_diffrn_orient_matrix_UB_22 -0.0153535000
_diffrn_orient_matrix_UB_23 0.0120612000
_diffrn_orient_matrix_UB_31 0.0083872000
_diffrn_orient_matrix_UB_32 0.0372614000
_diffrn_orient_matrix_UB_33 0.0158754000
_diffrn_radiation_monochromator mirror
_diffrn_radiation_probe x-ray
_diffrn_radiation_type MoK\a
_diffrn_radiation_wavelength 0.71073
_diffrn_reflns_av_R_equivalents 0.0386
_diffrn_reflns_av_unetI/netI 0.0545
_diffrn_reflns_Laue_measured_fraction_full 0.999
_diffrn_reflns_Laue_measured_fraction_max 0.959
_diffrn_reflns_limit_h_max 15
_diffrn_reflns_limit_h_min -10
_diffrn_reflns_limit_k_max 17
_diffrn_reflns_limit_k_min -18
_diffrn_reflns_limit_l_max 30
_diffrn_reflns_limit_l_min -30
_diffrn_reflns_number 19993
_diffrn_reflns_point_group_measured_fraction_full 0.999
_diffrn_reflns_point_group_measured_fraction_max 0.959
_diffrn_reflns_theta_full 24.744
_diffrn_reflns_theta_max 24.744
_diffrn_reflns_theta_min 2.066
_diffrn_source 'micro-focus sealed X-ray tube'
_diffrn_source_current 24.0
_diffrn_source_power 1.2
_diffrn_source_type 'SuperNova (Mo) X-ray Source'
_diffrn_source_voltage 50.0
_exptl_absorpt_coefficient_mu 0.713
_exptl_absorpt_correction_T_max 0.876
_exptl_absorpt_correction_T_min 0.835
_exptl_absorpt_correction_type multi-scan
_exptl_absorpt_process_details
;
CrysAlisPro 1.171.39.29c (Rigaku Oxford Diffraction, 2017)
Empirical absorption correction using spherical harmonics,
 implemented in SCALE3 ABSPACK scaling algorithm.
;
_exptl_crystal_colour 'dark brown'
_exptl_crystal_density_diffrn 1.415
_exptl_crystal_description block
_exptl_crystal_F_000 2156
_exptl_crystal_size_max 0.26
_exptl_crystal_size_mid 0.24
_exptl_crystal_size_min 0.19
_refine_diff_density_max 0.895
_refine_diff_density_min -0.375
_refine_diff_density_rms 0.066
_refine_ls_extinction_method none
_refine_ls_goodness_of_fit_ref 1.023
_refine_ls_hydrogen_treatment constr
_refine_ls_matrix_type full
_refine_ls_number_parameters 693
_refine_ls_number_reflns 8459
_refine_ls_number_restraints 0
_refine_ls_restrained_S_all 1.023
_refine_ls_R_factor_all 0.0914
_refine_ls_R_factor_gt 0.0630
_refine_ls_shift/su_max 0.001
_refine_ls_shift/su_mean 0.000
_refine_ls_structure_factor_coef Fsqd
_refine_ls_weighting_details 'w=1/[\s^2^(Fo^2^)+(0.0985P)^2^] where P=(Fo^2^+2Fc^2^)/3'
_refine_ls_weighting_scheme calc
_refine_ls_wR_factor_gt 0.1548
_refine_ls_wR_factor_ref 0.1792
_reflns_Friedel_coverage 0.000
_reflns_number_gt 5801
_reflns_number_total 8459
_reflns_threshold_expression 'I > 2\s(I)'
_cod_data_source_file d1nj06003a2.cif
_cod_data_source_block co_sbtol
_cod_depositor_comments 'Adding full bibliography for 7061306--7061307.cif.'
_cod_database_code 7061307
_chemical_oxdiff_formula 'C H N O Co'
_shelx_space_group_comment
;
The symmetry employed for this shelxl refinement is uniquely defined
by the following loop, which should always be used as a source of
symmetry information in preference to the above space-group names.
They are only intended as comments.
;
_reflns_odcompleteness_completeness 99.94
_reflns_odcompleteness_iscentric 1
_reflns_odcompleteness_theta 26.32
_olex2_refinement_description
;
1. Fixed Uiso
 At 1.2 times of:
  All C(H) groups, All C(H,H) groups
 At 1.5 times of:
  All C(H,H,H) groups, All O(H,H) groups
2. Others
 Fixed Sof: O11(0.75)
3.a Free rotating group:
 O9(H9A,H9B), O6(H6A,H6B), O8(H8A,H8B), O7(H7A,H7B), O5(H5A,H5B)
3.b Secondary CH2 refined with riding coordinates:
 C10(H10A,H10B), C36(H36A,H36B)
3.c Aromatic/amide H refined with riding coordinates:
 C19(H19), C5(H5), C6(H6), C20(H20), C4(H4), C12(H12), C46(H46), C2(H2),
 C15(H15), C45(H45), C3(H3), C49(H49), C21(H21), C14(H14), C47(H47), C23(H23),
 C41(H41), C48(H48), C30(H30), C28(H28), C32(H32), C31(H31), C22(H22), C29(H29),
  C38(H38), C40(H40)
3.d Idealised Me refined as rotating group:
 C53(H53A,H53B,H53C), C54(H54A,H54B,H54C)
;
_olex2_submission_special_instructions 'No special instructions were received'
_oxdiff_exptl_absorpt_empirical_details
;
Empirical correction (ABSPACK) includes:
- Absorption correction using spherical harmonics
- Frame scaling
;
_oxdiff_exptl_absorpt_empirical_full_max 1.795
_oxdiff_exptl_absorpt_empirical_full_min 0.848

loop_
_space_group_symop_operation_xyz
'x, y, z'
'-x+1/2, y+1/2, -z+1/2'
'-x, -y, -z'
'x-1/2, -y-1/2, z-1/2'

loop_
_atom_site_label
_atom_site_type_symbol
_atom_site_fract_x
_atom_site_fract_y
_atom_site_fract_z
_atom_site_U_iso_or_equiv
_atom_site_adp_type
_atom_site_occupancy
_atom_site_site_symmetry_order
_atom_site_calc_flag
_atom_site_refinement_flags_posn
_atom_site_refinement_flags_adp
_atom_site_refinement_flags_occupancy
_atom_site_disorder_assembly
_atom_site_disorder_group
Co1 Co 0.14636(4) 0.31008(3) 0.58613(2) 0.0556(2) Uani 1 1 d . . . . .
Co2 Co 0.44288(4) 0.29600(4) 0.76641(2) 0.0608(2) Uani 1 1 d . . . . .
O2 O 0.0081(2) 0.26860(19) 0.59450(12) 0.0694(8) Uani 1 1 d . . . . .
O4 O 0.3788(3) 0.2968(2) 0.82942(11) 0.0724(8) Uani 1 1 d . . . . .
O1 O 0.1221(3) 0.26611(19) 0.51088(12) 0.0781(9) Uani 1 1 d . . . . .
N2 N 0.3072(2) 0.46750(19) 0.64413(11) 0.0488(7) Uani 1 1 d . . . . .
N1 N 0.1585(2) 0.42672(19) 0.54556(11) 0.0485(7) Uani 1 1 d . . . . .
N4 N 0.1375(2) 0.35682(18) 0.66635(11) 0.0469(7) Uani 1 1 d . . . . .
N8 N 0.3025(2) 0.2169(2) 0.74053(13) 0.0533(8) Uani 1 1 d . . . . .
N3 N 0.4005(2) 0.3828(2) 0.70590(12) 0.0536(8) Uani 1 1 d . . . . .
N7 N 0.2898(3) 0.2472(2) 0.61019(13) 0.0578(8) Uani 1 1 d . . . . .
O3 O 0.5709(2) 0.3603(2) 0.80283(14) 0.0898(10) Uani 1 1 d . . . . .
N6 N 0.4201(3) 0.1695(2) 0.65682(16) 0.0694(10) Uani 1 1 d . . . . .
N5 N 0.5633(3) 0.2064(2) 0.75791(15) 0.0658(9) Uani 1 1 d . . . . .
C17 C 0.3064(3) 0.4166(2) 0.68637(14) 0.0486(9) Uani 1 1 d . . . . .
C7 C 0.1803(3) 0.5063(2) 0.56219(14) 0.0486(8) Uani 1 1 d . . . . .
C18 C 0.2074(3) 0.3963(2) 0.70307(14) 0.0464(8) Uani 1 1 d . . . . .
C9 C 0.1202(3) 0.4134(3) 0.49233(14) 0.0528(9) Uani 1 1 d . . . . .
C10 C 0.2216(3) 0.5228(2) 0.61954(14) 0.0526(9) Uani 1 1 d . . . . .
H10A H 0.245496 0.581667 0.623699 0.063 Uiso 1 1 calc R . . . .
H10B H 0.164071 0.516573 0.638172 0.063 Uiso 1 1 calc R . . . .
C44 C 0.2600(3) 0.1842(2) 0.69363(17) 0.0547(10) Uani 1 1 d . . . . .
C26 C 0.0444(3) 0.3326(2) 0.67856(15) 0.0523(9) Uani 1 1 d . . . . .
C8 C 0.1001(3) 0.4816(3) 0.45571(14) 0.0531(9) Uani 1 1 d . . . . .
C16 C 0.4662(3) 0.4129(2) 0.67305(16) 0.0555(10) Uani 1 1 d . . . . .
C11 C 0.4091(3) 0.4650(2) 0.63433(15) 0.0550(10) Uani 1 1 d . . . . .
C25 C 0.0161(3) 0.3509(3) 0.72730(16) 0.0587(10) Uani 1 1 d . . . . .
C19 C 0.1867(3) 0.4165(3) 0.75271(14) 0.0546(9) Uani 1 1 d . . . . .
H19 H 0.236911 0.445003 0.777354 0.066 Uiso 1 1 calc R . . . .
C52 C 0.2463(3) 0.2116(3) 0.77979(16) 0.0566(10) Uani 1 1 d . . . . .
C43 C 0.3199(3) 0.2005(2) 0.65306(17) 0.0571(10) Uani 1 1 d . . . . .
C5 C 0.1224(3) 0.5642(3) 0.47533(16) 0.0581(10) Uani 1 1 d . . . . .
H5 H 0.109590 0.610663 0.452579 0.070 Uiso 1 1 calc R . . . .
C24 C -0.0243(3) 0.2839(3) 0.63773(18) 0.0603(10) Uani 1 1 d . . . . .
C6 C 0.1627(3) 0.5775(3) 0.52744(16) 0.0583(10) Uani 1 1 d . . . . .
H6 H 0.178515 0.632565 0.540110 0.070 Uiso 1 1 calc R . . . .
C1 C 0.1012(3) 0.3261(3) 0.47607(16) 0.0590(10) Uani 1 1 d . . . . .
C20 C 0.0929(3) 0.3943(3) 0.76459(17) 0.0622(11) Uani 1 1 d . . . . .
H20 H 0.078951 0.407627 0.797505 0.075 Uiso 1 1 calc R . . . .
C42 C 0.3746(4) 0.2467(3) 0.58392(18) 0.0663(12) Uani 1 1 d . . . . .
C4 C 0.0611(3) 0.4620(3) 0.40283(16) 0.0689(12) Uani 1 1 d . . . . .
H4 H 0.047849 0.505544 0.377931 0.083 Uiso 1 1 calc R . . . .
C50 C 0.2881(4) 0.2558(3) 0.82712(16) 0.0652(11) Uani 1 1 d . . . . .
C51 C 0.1465(3) 0.1691(3) 0.77202(19) 0.0644(11) Uani 1 1 d . . . . .
C35 C 0.6515(3) 0.2290(4) 0.79382(18) 0.0721(13) Uani 1 1 d . . . . .
C33 C 0.5636(4) 0.1325(3) 0.7324(2) 0.0744(13) Uani 1 1 d . . . . .
C12 C 0.4537(4) 0.5029(3) 0.59550(18) 0.0775(14) Uani 1 1 d . . . . .
H12 H 0.414451 0.539170 0.570682 0.093 Uiso 1 1 calc R . . . .
C46 C 0.1098(3) 0.1313(3) 0.7233(2) 0.0702(12) Uani 1 1 d . . . . .
H46 H 0.047332 0.100350 0.717682 0.084 Uiso 1 1 calc R . . . .
C2 C 0.0622(4) 0.3117(3) 0.42334(17) 0.0718(12) Uani 1 1 d . . . . .
H2 H 0.048797 0.256041 0.411233 0.086 Uiso 1 1 calc R . . . .
C15 C 0.5713(3) 0.3968(3) 0.6735(2) 0.0746(12) Uani 1 1 d . . . . .
H15 H 0.611221 0.362847 0.699391 0.089 Uiso 1 1 calc R . . . .
C45 C 0.1643(3) 0.1390(3) 0.68400(18) 0.0641(11) Uani 1 1 d . . . . .
H45 H 0.138718 0.114889 0.651160 0.077 Uiso 1 1 calc R . . . .
C3 C 0.0425(3) 0.3797(4) 0.38794(16) 0.0736(13) Uani 1 1 d . . . . .
H3 H 0.015585 0.367981 0.352668 0.088 Uiso 1 1 calc R . . . .
C37 C 0.4548(4) 0.1985(3) 0.6124(2) 0.0782(14) Uani 1 1 d . . . . .
C49 C 0.2268(5) 0.2574(3) 0.8654(2) 0.0828(15) Uani 1 1 d . . . . .
H49 H 0.250809 0.286747 0.896681 0.099 Uiso 1 1 calc R . . . .
C21 C -0.0821(4) 0.3200(3) 0.7354(2) 0.0830(15) Uani 1 1 d . . . . .
H21 H -0.103501 0.331320 0.766919 0.100 Uiso 1 1 calc R . . . .
C36 C 0.4693(4) 0.1040(3) 0.6943(2) 0.0831(14) Uani 1 1 d . . . . .
H36A H 0.488915 0.055938 0.674556 0.100 Uiso 1 1 calc R . . . .
H36B H 0.417493 0.083631 0.713741 0.100 Uiso 1 1 calc R . . . .
C13 C 0.5575(5) 0.4854(4) 0.5946(2) 0.0849(15) Uani 1 1 d . . . . .
C34 C 0.7401(4) 0.1740(4) 0.8083(2) 0.0811(15) Uani 1 1 d . . . . .
C14 C 0.6140(4) 0.4321(4) 0.6350(3) 0.0930(18) Uani 1 1 d . . . . .
H14 H 0.684358 0.420810 0.634920 0.112 Uiso 1 1 calc R . . . .
C47 C 0.0894(4) 0.1716(3) 0.8137(2) 0.0780(14) Uani 1 1 d . . . . .
H47 H 0.025459 0.143192 0.810537 0.094 Uiso 1 1 calc R . . . .
C27 C 0.6512(4) 0.3118(3) 0.8178(2) 0.0739(13) Uani 1 1 d . . . . .
C23 C -0.1181(4) 0.2562(3) 0.6501(2) 0.0833(15) Uani 1 1 d . . . . .
H23 H -0.164333 0.224363 0.625424 0.100 Uiso 1 1 calc R . . . .
C41 C 0.3866(5) 0.2852(3) 0.5370(2) 0.0899(16) Uani 1 1 d . . . . .
H41 H 0.333684 0.317802 0.516640 0.108 Uiso 1 1 calc R . . . .
C48 C 0.1294(5) 0.2157(4) 0.8576(3) 0.0892(17) Uani 1 1 d . . . . .
H48 H 0.090577 0.218627 0.884132 0.107 Uiso 1 1 calc R . . . .
C30 C 0.8243(4) 0.2015(5) 0.8476(3) 0.099(2) Uani 1 1 d . . . . .
H30 H 0.881570 0.165631 0.858613 0.119 Uiso 1 1 calc R . . . .
C28 C 0.7395(4) 0.3333(4) 0.8540(2) 0.0974(17) Uani 1 1 d . . . . .
H28 H 0.742678 0.387532 0.868971 0.117 Uiso 1 1 calc R . . . .
C32 C 0.6513(4) 0.0773(4) 0.7436(3) 0.0977(17) Uani 1 1 d . . . . .
H32 H 0.650532 0.026270 0.725052 0.117 Uiso 1 1 calc R . . . .
C31 C 0.7360(4) 0.0975(4) 0.7807(3) 0.0991(18) Uani 1 1 d . . . . .
H31 H 0.792563 0.059856 0.787920 0.119 Uiso 1 1 calc R . . . .
C22 C -0.1449(4) 0.2743(4) 0.6976(3) 0.0925(17) Uani 1 1 d . . . . .
H22 H -0.208739 0.254249 0.703915 0.111 Uiso 1 1 calc R . . . .
C29 C 0.8227(4) 0.2797(5) 0.8695(3) 0.1030(19) Uani 1 1 d . . . . .
H29 H 0.879052 0.297093 0.895441 0.124 Uiso 1 1 calc R . . . .
C38 C 0.5501(5) 0.1858(4) 0.5961(3) 0.109(2) Uani 1 1 d . . . . .
H38 H 0.602714 0.152711 0.616249 0.131 Uiso 1 1 calc R . . . .
C40 C 0.4852(9) 0.2713(6) 0.5222(3) 0.137(3) Uani 1 1 d . . . . .
H40 H 0.496574 0.297036 0.491497 0.165 Uiso 1 1 calc R . . . .
C39 C 0.5653(7) 0.2218(6) 0.5506(4) 0.127(3) Uani 1 1 d . . . . .
C53 C 0.6214(6) 0.5112(6) 0.5576(3) 0.142(3) Uani 1 1 d . . . . .
H53A H 0.671026 0.466811 0.554527 0.213 Uiso 1 1 calc GR . . . .
H53B H 0.658644 0.562759 0.569713 0.213 Uiso 1 1 calc GR . . . .
H53C H 0.577118 0.521240 0.523781 0.213 Uiso 1 1 calc GR . . . .
C54 C 0.6507(7) 0.2181(9) 0.5201(4) 0.183(4) Uani 1 1 d . . . . .
H54A H 0.665535 0.274683 0.509210 0.275 Uiso 1 1 calc GR . . . .
H54B H 0.628922 0.182716 0.489574 0.275 Uiso 1 1 calc GR . . . .
H54C H 0.712903 0.194355 0.541641 0.275 Uiso 1 1 calc GR . . . .
O9 O 0.2757(5) 0.0138(4) 0.5973(3) 0.1483(19) Uani 1 1 d . . . . .
H9A H 0.327653 -0.017020 0.611635 0.222 Uiso 1 1 d G . . . .
H9B H 0.226294 -0.000747 0.612695 0.222 Uiso 1 1 d G . . . .
O6 O 0.2102(7) 0.1050(4) 0.5005(2) 0.175(2) Uani 1 1 d . . . . .
H6A H 0.192787 0.147877 0.480584 0.262 Uiso 1 1 d G . . . .
H6B H 0.230224 0.067720 0.480821 0.262 Uiso 1 1 d G . . . .
O8 O 0.4669(8) -0.0641(6) 0.6108(4) 0.206(3) Uani 1 1 d . . . . .
H8A H 0.532944 -0.060973 0.622171 0.309 Uiso 1 1 d G . . . .
H8B H 0.452329 -0.047576 0.579003 0.309 Uiso 1 1 d G . . . .
O7 O 0.8939(9) 0.1681(7) 0.5099(3) 0.230(4) Uani 1 1 d . . . . .
H7A H 0.921015 0.140168 0.537373 0.345 Uiso 1 1 d G . . . .
H7B H 0.848404 0.137315 0.490170 0.345 Uiso 1 1 d G . . . .
O5 O 0.4150(6) 0.4190(6) 0.9056(4) 0.210(3) Uani 1 1 d . . . . .
H5A H 0.380791 0.403489 0.928833 0.315 Uiso 1 1 d G . . . .
H5B H 0.388909 0.389471 0.878622 0.315 Uiso 1 1 d G . . . .
O10 O 0.5973(6) -0.0436(6) 0.5319(4) 0.223(3) Uani 1 1 d . . . . .
O11 O -0.1014(7) 0.0258(5) 0.6729(5) 0.237(6) Uani 0.75 1 d . . P . .

loop_
_atom_site_aniso_label
_atom_site_aniso_U_11
_atom_site_aniso_U_22
_atom_site_aniso_U_33
_atom_site_aniso_U_23
_atom_site_aniso_U_13
_atom_site_aniso_U_12
Co1 0.0685(4) 0.0503(3) 0.0459(3) 0.0030(2) 0.0066(2) -0.0122(2)
Co2 0.0508(3) 0.0685(4) 0.0597(4) 0.0053(3) 0.0028(3) 0.0089(2)
O2 0.0681(18) 0.0735(19) 0.0603(18) 0.0086(15) -0.0024(15) -0.0201(14)
O4 0.083(2) 0.077(2) 0.0534(17) 0.0059(14) 0.0034(15) 0.0136(16)
O1 0.121(3) 0.0558(17) 0.0516(16) -0.0074(15) 0.0042(16) -0.0134(16)
N2 0.0562(19) 0.0463(17) 0.0426(16) 0.0022(14) 0.0065(14) -0.0099(14)
N1 0.0512(17) 0.0554(19) 0.0389(16) 0.0052(14) 0.0092(13) -0.0053(14)
N4 0.0512(18) 0.0450(16) 0.0432(16) 0.0085(14) 0.0064(13) -0.0011(13)
N8 0.0566(19) 0.0502(17) 0.0544(19) 0.0114(16) 0.0143(15) 0.0086(14)
N3 0.0456(18) 0.0562(18) 0.0559(18) -0.0021(15) 0.0028(14) -0.0033(14)
N7 0.069(2) 0.0543(19) 0.0530(19) -0.0056(16) 0.0190(16) -0.0104(16)
O3 0.063(2) 0.090(2) 0.103(3) -0.008(2) -0.0156(17) 0.0088(17)
N6 0.059(2) 0.070(2) 0.083(3) -0.007(2) 0.0222(19) 0.0049(18)
N5 0.054(2) 0.065(2) 0.078(2) 0.0104(19) 0.0133(18) 0.0065(16)
C17 0.053(2) 0.047(2) 0.0428(19) -0.0058(17) 0.0024(16) -0.0033(16)
C7 0.054(2) 0.044(2) 0.050(2) 0.0018(17) 0.0129(17) -0.0068(16)
C18 0.045(2) 0.0482(19) 0.0446(19) 0.0063(17) 0.0044(16) 0.0025(16)
C9 0.053(2) 0.063(2) 0.046(2) 0.0013(19) 0.0166(17) -0.0093(17)
C10 0.065(2) 0.044(2) 0.048(2) -0.0014(17) 0.0092(18) -0.0073(17)
C44 0.054(2) 0.047(2) 0.062(3) 0.0021(19) 0.0084(19) 0.0047(17)
C26 0.046(2) 0.052(2) 0.058(2) 0.0185(19) 0.0074(18) 0.0042(16)
C8 0.042(2) 0.072(3) 0.047(2) 0.006(2) 0.0117(16) 0.0031(17)
C16 0.054(2) 0.052(2) 0.060(2) -0.013(2) 0.0105(19) -0.0142(18)
C11 0.063(2) 0.049(2) 0.056(2) -0.0138(19) 0.019(2) -0.0188(18)
C25 0.058(2) 0.064(2) 0.057(2) 0.023(2) 0.0163(19) 0.016(2)
C19 0.066(2) 0.057(2) 0.0388(19) 0.0027(17) 0.0061(17) 0.0069(18)
C52 0.059(2) 0.056(2) 0.055(2) 0.019(2) 0.0139(19) 0.0215(18)
C43 0.062(3) 0.053(2) 0.057(2) -0.003(2) 0.0138(19) -0.0043(18)
C5 0.058(2) 0.063(3) 0.053(2) 0.016(2) 0.0099(18) -0.0035(18)
C24 0.050(2) 0.060(2) 0.066(3) 0.016(2) -0.002(2) -0.0046(18)
C6 0.059(2) 0.055(2) 0.059(2) 0.010(2) 0.0095(19) -0.0078(18)
C1 0.070(3) 0.062(2) 0.043(2) -0.004(2) 0.0080(18) -0.0055(19)
C20 0.074(3) 0.061(2) 0.058(2) 0.017(2) 0.029(2) 0.024(2)
C42 0.077(3) 0.060(2) 0.072(3) -0.018(2) 0.037(2) -0.019(2)
C4 0.073(3) 0.089(3) 0.044(2) 0.010(2) 0.009(2) 0.009(2)
C50 0.074(3) 0.070(3) 0.053(2) 0.020(2) 0.013(2) 0.022(2)
C51 0.056(2) 0.064(2) 0.076(3) 0.031(2) 0.020(2) 0.016(2)
C35 0.043(2) 0.103(4) 0.071(3) 0.031(3) 0.014(2) 0.008(2)
C33 0.063(3) 0.070(3) 0.094(3) 0.015(3) 0.025(2) 0.011(2)
C12 0.102(4) 0.077(3) 0.058(3) -0.011(2) 0.027(2) -0.037(3)
C46 0.053(2) 0.073(3) 0.085(3) 0.023(3) 0.014(2) 0.002(2)
C2 0.087(3) 0.078(3) 0.049(2) -0.014(2) 0.010(2) -0.004(2)
C15 0.055(3) 0.079(3) 0.090(3) -0.017(3) 0.016(2) -0.016(2)
C45 0.061(3) 0.055(2) 0.072(3) 0.010(2) 0.004(2) 0.0016(19)
C3 0.074(3) 0.108(4) 0.038(2) -0.004(3) 0.0098(19) 0.012(3)
C37 0.072(3) 0.072(3) 0.097(4) -0.028(3) 0.035(3) -0.016(2)
C49 0.107(4) 0.077(3) 0.067(3) 0.019(2) 0.026(3) 0.039(3)
C21 0.070(3) 0.098(4) 0.091(4) 0.038(3) 0.040(3) 0.019(3)
C36 0.086(3) 0.060(3) 0.106(4) -0.002(3) 0.027(3) 0.014(2)
C13 0.083(4) 0.094(4) 0.087(3) -0.017(3) 0.038(3) -0.037(3)
C34 0.052(3) 0.100(4) 0.097(4) 0.040(3) 0.027(3) 0.022(3)
C14 0.062(3) 0.100(4) 0.129(5) -0.032(4) 0.048(3) -0.029(3)
C47 0.071(3) 0.084(3) 0.086(4) 0.031(3) 0.033(3) 0.022(2)
C27 0.056(3) 0.086(3) 0.078(3) 0.019(3) 0.007(2) 0.005(2)
C23 0.054(3) 0.098(4) 0.094(4) 0.031(3) 0.005(2) -0.023(2)
C41 0.121(4) 0.077(3) 0.085(3) -0.025(3) 0.051(3) -0.030(3)
C48 0.089(4) 0.096(4) 0.095(4) 0.039(3) 0.046(3) 0.036(3)
C30 0.041(3) 0.157(6) 0.096(4) 0.039(4) 0.010(3) 0.027(3)
C28 0.059(3) 0.129(5) 0.095(4) 0.011(4) -0.006(3) 0.000(3)
C32 0.087(4) 0.082(4) 0.128(5) 0.010(3) 0.029(4) 0.028(3)
C31 0.061(3) 0.111(5) 0.124(5) 0.029(4) 0.016(3) 0.036(3)
C22 0.056(3) 0.113(4) 0.109(5) 0.035(4) 0.016(3) -0.016(3)
C29 0.058(3) 0.138(6) 0.104(4) 0.020(4) -0.006(3) 0.010(3)
C38 0.084(4) 0.105(4) 0.155(6) -0.038(4) 0.061(4) -0.012(3)
C40 0.198(9) 0.128(6) 0.125(6) -0.050(5) 0.125(7) -0.079(6)
C39 0.107(5) 0.122(6) 0.175(8) -0.045(6) 0.086(6) -0.032(5)
C53 0.119(5) 0.174(7) 0.140(6) 0.018(6) 0.040(5) 0.007(5)
C54 0.116(6) 0.284(14) 0.153(8) 0.017(8) 0.036(6) 0.007(7)
O9 0.132(4) 0.120(4) 0.196(6) -0.027(4) 0.040(4) -0.008(3)
O6 0.258(7) 0.102(4) 0.156(5) -0.017(4) 0.024(5) 0.019(4)
O8 0.266(8) 0.196(7) 0.187(7) 0.005(6) 0.118(6) 0.023(7)
O7 0.274(10) 0.250(9) 0.155(6) -0.035(6) 0.015(6) -0.148(8)
O5 0.188(7) 0.214(7) 0.222(8) -0.115(7) 0.026(5) 0.028(5)
O10 0.215(7) 0.248(9) 0.222(8) 0.026(7) 0.087(6) 0.014(6)
O11 0.218(8) 0.086(4) 0.331(13) 0.027(6) -0.130(9) -0.033(5)

loop_
_atom_type_symbol
_atom_type_description
_atom_type_scat_dispersion_real
_atom_type_scat_dispersion_imag
_atom_type_scat_source
C C 0.0033 0.0016 'International Tables Vol C Tables 4.2.6.8 and 6.1.1.4'
H H 0.0000 0.0000 'International Tables Vol C Tables 4.2.6.8 and 6.1.1.4'
Co Co 0.3494 0.9721 'International Tables Vol C Tables 4.2.6.8 and 6.1.1.4'
N N 0.0061 0.0033 'International Tables Vol C Tables 4.2.6.8 and 6.1.1.4'
O O 0.0106 0.0060 'International Tables Vol C Tables 4.2.6.8 and 6.1.1.4'

loop_
_geom_angle_atom_site_label_1
_geom_angle_atom_site_label_2
_geom_angle_atom_site_label_3
_geom_angle
_geom_angle_site_symmetry_1
_geom_angle_site_symmetry_3
_geom_angle_publ_flag
O2 Co1 O1 91.30(13) . . ?
O2 Co1 N1 119.86(12) . . ?
O2 Co1 N4 77.76(12) . . ?
O2 Co1 N7 126.28(13) . . ?
O1 Co1 N1 80.13(12) . . ?
O1 Co1 N4 168.34(13) . . ?
O1 Co1 N7 94.98(13) . . ?
N1 Co1 N4 101.67(11) . . ?
N7 Co1 N1 113.78(12) . . ?
N7 Co1 N4 94.78(11) . . ?
O4 Co2 N8 78.26(13) . . ?
O4 Co2 N3 122.15(12) . . ?
O4 Co2 O3 92.98(15) . . ?
O4 Co2 N5 121.59(13) . . ?
N3 Co2 N8 93.39(11) . . ?
N3 Co2 N5 116.24(14) . . ?
O3 Co2 N8 169.86(14) . . ?
O3 Co2 N3 95.63(14) . . ?
O3 Co2 N5 79.93(14) . . ?
N5 Co2 N8 100.19(13) . . ?
C24 O2 Co1 119.7(2) . . ?
C50 O4 Co2 118.2(3) . . ?
C1 O1 Co1 113.3(3) . . ?
C17 N2 C10 125.3(3) . . ?
C17 N2 C11 106.8(3) . . ?
C11 N2 C10 127.3(3) . . ?
C7 N1 Co1 132.4(2) . . ?
C7 N1 C9 118.3(3) . . ?
C9 N1 Co1 108.4(2) . . ?
C18 N4 Co1 131.8(2) . . ?
C18 N4 C26 118.3(3) . . ?
C26 N4 Co1 109.7(2) . . ?
C44 N8 Co2 131.5(3) . . ?
C44 N8 C52 118.2(3) . . ?
C52 N8 Co2 109.8(3) . . ?
C17 N3 Co2 129.4(3) . . ?
C17 N3 C16 104.9(3) . . ?
C16 N3 Co2 125.5(3) . . ?
C43 N7 Co1 127.5(3) . . ?
C43 N7 C42 106.0(4) . . ?
C42 N7 Co1 126.5(3) . . ?
C27 O3 Co2 113.0(3) . . ?
C43 N6 C37 106.4(4) . . ?
C43 N6 C36 125.2(4) . . ?
C37 N6 C36 127.2(4) . . ?
C35 N5 Co2 106.8(3) . . ?
C33 N5 Co2 133.8(3) . . ?
C33 N5 C35 118.5(4) . . ?
N2 C17 C18 120.8(3) . . ?
N3 C17 N2 112.7(3) . . ?
N3 C17 C18 126.1(3) . . ?
N1 C7 C10 119.6(3) . . ?
N1 C7 C6 122.1(3) . . ?
C6 C7 C10 118.3(3) . . ?
N4 C18 C17 113.7(3) . . ?
N4 C18 C19 122.3(3) . . ?
C19 C18 C17 124.0(3) . . ?
N1 C9 C8 122.3(4) . . ?
N1 C9 C1 116.2(3) . . ?
C8 C9 C1 121.4(3) . . ?
N2 C10 C7 115.1(3) . . ?
N2 C10 H10A 108.5 . . ?
N2 C10 H10B 108.5 . . ?
C7 C10 H10A 108.5 . . ?
C7 C10 H10B 108.5 . . ?
H10A C10 H10B 107.5 . . ?
N8 C44 C43 114.3(3) . . ?
N8 C44 C45 123.0(4) . . ?
C45 C44 C43 122.7(4) . . ?
N4 C26 C25 123.4(4) . . ?
N4 C26 C24 114.8(4) . . ?
C25 C26 C24 121.7(4) . . ?
C5 C8 C9 117.1(3) . . ?
C5 C8 C4 124.6(4) . . ?
C4 C8 C9 118.3(4) . . ?
C11 C16 N3 109.6(3) . . ?
C15 C16 N3 130.6(4) . . ?
C15 C16 C11 119.8(4) . . ?
C16 C11 N2 105.9(3) . . ?
C16 C11 C12 122.4(4) . . ?
C12 C11 N2 131.7(4) . . ?
C26 C25 C20 115.8(4) . . ?
C26 C25 C21 117.6(4) . . ?
C20 C25 C21 126.4(4) . . ?
C18 C19 H19 120.2 . . ?
C20 C19 C18 119.5(4) . . ?
C20 C19 H19 120.2 . . ?
N8 C52 C50 116.5(4) . . ?
N8 C52 C51 121.5(4) . . ?
C50 C52 C51 121.8(4) . . ?
N7 C43 N6 111.9(4) . . ?
N7 C43 C44 126.6(4) . . ?
N6 C43 C44 121.5(4) . . ?
C8 C5 H5 119.6 . . ?
C6 C5 C8 120.8(4) . . ?
C6 C5 H5 119.6 . . ?
O2 C24 C26 118.0(4) . . ?
O2 C24 C23 126.3(4) . . ?
C23 C24 C26 115.7(4) . . ?
C7 C6 H6 120.3 . . ?
C5 C6 C7 119.3(4) . . ?
C5 C6 H6 120.3 . . ?
O1 C1 C9 119.0(3) . . ?
O1 C1 C2 123.9(4) . . ?
C2 C1 C9 117.0(4) . . ?
C25 C20 H20 119.7 . . ?
C19 C20 C25 120.6(4) . . ?
C19 C20 H20 119.7 . . ?
C37 C42 N7 108.9(4) . . ?
C37 C42 C41 120.2(5) . . ?
C41 C42 N7 130.9(5) . . ?
C8 C4 H4 120.1 . . ?
C3 C4 C8 119.9(4) . . ?
C3 C4 H4 120.1 . . ?
O4 C50 C52 117.2(4) . . ?
O4 C50 C49 125.8(5) . . ?
C49 C50 C52 116.8(5) . . ?
C46 C51 C52 117.5(4) . . ?
C46 C51 C47 124.3(4) . . ?
C47 C51 C52 118.1(5) . . ?
N5 C35 C34 123.0(5) . . ?
N5 C35 C27 116.9(4) . . ?
C34 C35 C27 120.1(5) . . ?
N5 C33 C36 120.7(4) . . ?
N5 C33 C32 120.6(5) . . ?
C32 C33 C36 118.5(5) . . ?
C11 C12 H12 120.8 . . ?
C13 C12 C11 118.4(5) . . ?
C13 C12 H12 120.8 . . ?
C51 C46 H46 119.7 . . ?
C45 C46 C51 120.6(4) . . ?
C45 C46 H46 119.7 . . ?
C1 C2 H2 119.6 . . ?
C1 C2 C3 120.7(4) . . ?
C3 C2 H2 119.6 . . ?
C16 C15 H15 121.1 . . ?
C14 C15 C16 117.9(5) . . ?
C14 C15 H15 121.1 . . ?
C44 C45 H45 120.5 . . ?
C46 C45 C44 118.9(4) . . ?
C46 C45 H45 120.5 . . ?
C4 C3 C2 122.7(4) . . ?
C4 C3 H3 118.7 . . ?
C2 C3 H3 118.7 . . ?
N6 C37 C38 130.9(6) . . ?
C42 C37 N6 106.8(4) . . ?
C42 C37 C38 122.4(6) . . ?
C50 C49 H49 119.5 . . ?
C50 C49 C48 121.1(5) . . ?
C48 C49 H49 119.5 . . ?
C25 C21 H21 119.9 . . ?
C22 C21 C25 120.3(5) . . ?
C22 C21 H21 119.9 . . ?
N6 C36 C33 115.1(4) . . ?
N6 C36 H36A 108.5 . . ?
N6 C36 H36B 108.5 . . ?
C33 C36 H36A 108.5 . . ?
C33 C36 H36B 108.5 . . ?
H36A C36 H36B 107.5 . . ?
C12 C13 C14 117.8(4) . . ?
C12 C13 C53 130.2(6) . . ?
C14 C13 C53 112.0(6) . . ?
C30 C34 C35 118.4(6) . . ?
C31 C34 C35 116.0(5) . . ?
C31 C34 C30 125.6(5) . . ?
C15 C14 C13 123.8(5) . . ?
C15 C14 H14 118.1 . . ?
C13 C14 H14 118.1 . . ?
C51 C47 H47 120.5 . . ?
C48 C47 C51 119.0(5) . . ?
C48 C47 H47 120.5 . . ?
O3 C27 C35 118.2(4) . . ?
O3 C27 C28 125.4(5) . . ?
C28 C27 C35 116.4(5) . . ?
C24 C23 H23 118.9 . . ?
C22 C23 C24 122.1(5) . . ?
C22 C23 H23 118.9 . . ?
C42 C41 H41 122.3 . . ?
C42 C41 C40 115.5(7) . . ?
C40 C41 H41 122.3 . . ?
C49 C48 H48 118.4 . . ?
C47 C48 C49 123.2(5) . . ?
C47 C48 H48 118.4 . . ?
C34 C30 H30 119.7 . . ?
C29 C30 C34 120.6(5) . . ?
C29 C30 H30 119.7 . . ?
C27 C28 H28 118.1 . . ?
C29 C28 C27 123.8(7) . . ?
C29 C28 H28 118.1 . . ?
C33 C32 H32 119.6 . . ?
C31 C32 C33 120.9(6) . . ?
C31 C32 H32 119.6 . . ?
C34 C31 H31 119.6 . . ?
C32 C31 C34 120.8(5) . . ?
C32 C31 H31 119.6 . . ?
C21 C22 C23 122.5(5) . . ?
C21 C22 H22 118.7 . . ?
C23 C22 H22 118.7 . . ?
C30 C29 C28 120.7(6) . . ?
C30 C29 H29 119.7 . . ?
C28 C29 H29 119.7 . . ?
C37 C38 H38 120.2 . . ?
C39 C38 C37 119.6(8) . . ?
C39 C38 H38 120.2 . . ?
C41 C40 H40 117.9 . . ?
C39 C40 C41 124.3(7) . . ?
C39 C40 H40 117.9 . . ?
C38 C39 C40 118.1(7) . . ?
C38 C39 C54 134.4(10) . . ?
C40 C39 C54 107.4(9) . . ?
C13 C53 H53A 109.5 . . ?
C13 C53 H53B 109.5 . . ?
C13 C53 H53C 109.5 . . ?
H53A C53 H53B 109.5 . . ?
H53A C53 H53C 109.5 . . ?
H53B C53 H53C 109.5 . . ?
C39 C54 H54A 109.5 . . ?
C39 C54 H54B 109.5 . . ?
C39 C54 H54C 109.5 . . ?
H54A C54 H54B 109.5 . . ?
H54A C54 H54C 109.5 . . ?
H54B C54 H54C 109.5 . . ?
H9A O9 H9B 104.5 . . ?
H6A O6 H6B 104.6 . . ?
H8A O8 H8B 109.5 . . ?
H7A O7 H7B 109.5 . . ?
H5A O5 H5B 104.4 . . ?

loop_
_geom_bond_atom_site_label_1
_geom_bond_atom_site_label_2
_geom_bond_distance
_geom_bond_site_symmetry_2
_geom_bond_publ_flag
Co1 O2 1.958(3) . ?
Co1 O1 2.033(3) . ?
Co1 N1 2.127(3) . ?
Co1 N4 2.228(3) . ?
Co1 N7 2.087(4) . ?
Co2 O4 1.973(3) . ?
Co2 N8 2.194(3) . ?
Co2 N3 2.065(3) . ?
Co2 O3 2.009(3) . ?
Co2 N5 2.142(4) . ?
O2 C24 1.295(5) . ?
O4 C50 1.329(6) . ?
O1 C1 1.293(5) . ?
N2 C17 1.355(5) . ?
N2 C10 1.451(5) . ?
N2 C11 1.394(5) . ?
N1 C7 1.329(5) . ?
N1 C9 1.386(5) . ?
N4 C18 1.329(4) . ?
N4 C26 1.361(5) . ?
N8 C44 1.333(5) . ?
N8 C52 1.365(5) . ?
N3 C17 1.334(5) . ?
N3 C16 1.399(5) . ?
N7 C43 1.322(5) . ?
N7 C42 1.402(5) . ?
O3 C27 1.285(5) . ?
N6 C43 1.371(5) . ?
N6 C37 1.392(7) . ?
N6 C36 1.468(6) . ?
N5 C35 1.370(6) . ?
N5 C33 1.332(6) . ?
C17 C18 1.467(5) . ?
C7 C10 1.499(5) . ?
C7 C6 1.422(5) . ?
C18 C19 1.401(5) . ?
C9 C8 1.418(6) . ?
C9 C1 1.435(6) . ?
C10 H10A 0.9700 . ?
C10 H10B 0.9700 . ?
C44 C43 1.447(6) . ?
C44 C45 1.407(6) . ?
C26 C25 1.412(6) . ?
C26 C24 1.456(6) . ?
C8 C5 1.397(6) . ?
C8 C4 1.398(6) . ?
C16 C11 1.388(6) . ?
C16 C15 1.383(6) . ?
C11 C12 1.388(6) . ?
C25 C20 1.415(6) . ?
C25 C21 1.416(6) . ?
C19 H19 0.9300 . ?
C19 C20 1.358(6) . ?
C52 C50 1.419(6) . ?
C52 C51 1.434(6) . ?
C5 H5 0.9300 . ?
C5 C6 1.364(6) . ?
C24 C23 1.386(6) . ?
C6 H6 0.9300 . ?
C1 C2 1.378(6) . ?
C20 H20 0.9300 . ?
C42 C37 1.375(7) . ?
C42 C41 1.394(7) . ?
C4 H4 0.9300 . ?
C4 C3 1.352(7) . ?
C50 C49 1.389(7) . ?
C51 C46 1.390(7) . ?
C51 C47 1.425(7) . ?
C35 C34 1.424(6) . ?
C35 C27 1.437(7) . ?
C33 C36 1.480(7) . ?
C33 C32 1.411(7) . ?
C12 H12 0.9300 . ?
C12 C13 1.378(7) . ?
C46 H46 0.9300 . ?
C46 C45 1.355(6) . ?
C2 H2 0.9300 . ?
C2 C3 1.395(7) . ?
C15 H15 0.9300 . ?
C15 C14 1.349(8) . ?
C45 H45 0.9300 . ?
C3 H3 0.9300 . ?
C37 C38 1.397(7) . ?
C49 H49 0.9300 . ?
C49 C48 1.400(8) . ?
C21 H21 0.9300 . ?
C21 C22 1.348(8) . ?
C36 H36A 0.9700 . ?
C36 H36B 0.9700 . ?
C13 C14 1.422(9) . ?
C13 C53 1.445(9) . ?
C34 C30 1.405(9) . ?
C34 C31 1.389(8) . ?
C14 H14 0.9300 . ?
C47 H47 0.9300 . ?
C47 C48 1.344(8) . ?
C27 C28 1.371(7) . ?
C23 H23 0.9300 . ?
C23 C22 1.372(8) . ?
C41 H41 0.9300 . ?
C41 C40 1.421(10) . ?
C48 H48 0.9300 . ?
C30 H30 0.9300 . ?
C30 C29 1.349(9) . ?
C28 H28 0.9300 . ?
C28 C29 1.363(8) . ?
C32 H32 0.9300 . ?
C32 C31 1.347(8) . ?
C31 H31 0.9300 . ?
C22 H22 0.9300 . ?
C29 H29 0.9300 . ?
C38 H38 0.9300 . ?
C38 C39 1.355(12) . ?
C40 H40 0.9300 . ?
C40 C39 1.385(12) . ?
C39 C54 1.484(11) . ?
C53 H53A 0.9600 . ?
C53 H53B 0.9600 . ?
C53 H53C 0.9600 . ?
C54 H54A 0.9600 . ?
C54 H54B 0.9600 . ?
C54 H54C 0.9600 . ?
O9 H9A 0.8506 . ?
O9 H9B 0.8492 . ?
O6 H6A 0.8491 . ?
O6 H6B 0.8492 . ?
O8 H8A 0.8497 . ?
O8 H8B 0.8493 . ?
O7 H7A 0.8501 . ?
O7 H7B 0.8501 . ?
O5 H5A 0.8498 . ?
O5 H5B 0.8508 . ?

loop_
_geom_torsion_atom_site_label_1
_geom_torsion_atom_site_label_2
_geom_torsion_atom_site_label_3
_geom_torsion_atom_site_label_4
_geom_torsion
_geom_torsion_site_symmetry_1
_geom_torsion_site_symmetry_2
_geom_torsion_site_symmetry_3
_geom_torsion_site_symmetry_4
_geom_torsion_publ_flag
Co1 O2 C24 C26 0.4(5) . . . . ?
Co1 O2 C24 C23 -177.5(4) . . . . ?
Co1 O1 C1 C9 13.8(5) . . . . ?
Co1 O1 C1 C2 -167.0(4) . . . . ?
Co1 N1 C7 C10 11.5(5) . . . . ?
Co1 N1 C7 C6 -166.6(3) . . . . ?
Co1 N1 C9 C8 168.7(3) . . . . ?
Co1 N1 C9 C1 -11.0(4) . . . . ?
Co1 N4 C18 C17 3.7(4) . . . . ?
Co1 N4 C18 C19 -176.7(3) . . . . ?
Co1 N4 C26 C25 178.5(3) . . . . ?
Co1 N4 C26 C24 0.0(4) . . . . ?
Co1 N7 C43 N6 -179.2(2) . . . . ?
Co1 N7 C43 C44 -1.5(6) . . . . ?
Co1 N7 C42 C37 179.7(3) . . . . ?
Co1 N7 C42 C41 -0.4(6) . . . . ?
Co2 O4 C50 C52 2.4(5) . . . . ?
Co2 O4 C50 C49 -172.7(3) . . . . ?
Co2 N8 C44 C43 3.3(5) . . . . ?
Co2 N8 C44 C45 -175.6(3) . . . . ?
Co2 N8 C52 C50 -0.3(4) . . . . ?
Co2 N8 C52 C51 175.2(3) . . . . ?
Co2 N3 C17 N2 -175.9(2) . . . . ?
Co2 N3 C17 C18 -2.4(5) . . . . ?
Co2 N3 C16 C11 175.2(2) . . . . ?
Co2 N3 C16 C15 -3.0(6) . . . . ?
Co2 O3 C27 C35 18.9(6) . . . . ?
Co2 O3 C27 C28 -163.0(5) . . . . ?
Co2 N5 C35 C34 165.4(4) . . . . ?
Co2 N5 C35 C27 -13.7(5) . . . . ?
Co2 N5 C33 C36 10.6(7) . . . . ?
Co2 N5 C33 C32 -165.3(4) . . . . ?
O2 C24 C23 C22 178.6(5) . . . . ?
O4 C50 C49 C48 176.4(4) . . . . ?
O1 C1 C2 C3 -179.3(4) . . . . ?
N2 C17 C18 N4 59.6(4) . . . . ?
N2 C17 C18 C19 -120.0(4) . . . . ?
N2 C11 C12 C13 -177.2(4) . . . . ?
N1 C7 C10 N2 47.6(5) . . . . ?
N1 C7 C6 C5 -0.1(6) . . . . ?
N1 C9 C8 C5 1.1(5) . . . . ?
N1 C9 C8 C4 -179.7(3) . . . . ?
N1 C9 C1 O1 -1.2(5) . . . . ?
N1 C9 C1 C2 179.5(4) . . . . ?
N4 C18 C19 C20 1.0(5) . . . . ?
N4 C26 C25 C20 -2.1(5) . . . . ?
N4 C26 C25 C21 -178.4(3) . . . . ?
N4 C26 C24 O2 -0.2(5) . . . . ?
N4 C26 C24 C23 177.9(4) . . . . ?
N8 C44 C43 N7 -115.0(4) . . . . ?
N8 C44 C43 N6 62.6(5) . . . . ?
N8 C44 C45 C46 3.0(6) . . . . ?
N8 C52 C50 O4 -1.3(5) . . . . ?
N8 C52 C50 C49 174.2(3) . . . . ?
N8 C52 C51 C46 1.6(5) . . . . ?
N8 C52 C51 C47 -175.7(3) . . . . ?
N3 C17 C18 N4 -113.4(4) . . . . ?
N3 C17 C18 C19 67.0(5) . . . . ?
N3 C16 C11 N2 0.7(4) . . . . ?
N3 C16 C11 C12 -178.9(3) . . . . ?
N3 C16 C15 C14 177.1(4) . . . . ?
N7 C42 C37 N6 -0.5(5) . . . . ?
N7 C42 C37 C38 179.7(4) . . . . ?
N7 C42 C41 C40 179.6(5) . . . . ?
O3 C27 C28 C29 179.0(6) . . . . ?
N6 C37 C38 C39 -179.6(6) . . . . ?
N5 C35 C34 C30 -176.6(4) . . . . ?
N5 C35 C34 C31 5.0(7) . . . . ?
N5 C35 C27 O3 -2.4(7) . . . . ?
N5 C35 C27 C28 179.3(5) . . . . ?
N5 C33 C36 N6 46.4(6) . . . . ?
N5 C33 C32 C31 0.8(8) . . . . ?
C17 N2 C10 C7 -122.4(4) . . . . ?
C17 N2 C11 C16 -1.4(4) . . . . ?
C17 N2 C11 C12 178.1(4) . . . . ?
C17 N3 C16 C11 0.3(4) . . . . ?
C17 N3 C16 C15 -177.9(4) . . . . ?
C17 C18 C19 C20 -179.4(3) . . . . ?
C7 N1 C9 C8 -2.3(5) . . . . ?
C7 N1 C9 C1 178.0(3) . . . . ?
C18 N4 C26 C25 3.2(5) . . . . ?
C18 N4 C26 C24 -175.4(3) . . . . ?
C18 C19 C20 C25 0.0(5) . . . . ?
C9 N1 C7 C10 179.8(3) . . . . ?
C9 N1 C7 C6 1.8(5) . . . . ?
C9 C8 C5 C6 0.7(5) . . . . ?
C9 C8 C4 C3 0.6(6) . . . . ?
C9 C1 C2 C3 0.0(7) . . . . ?
C10 N2 C17 N3 -170.2(3) . . . . ?
C10 N2 C17 C18 15.9(5) . . . . ?
C10 N2 C11 C16 170.3(3) . . . . ?
C10 N2 C11 C12 -10.2(6) . . . . ?
C10 C7 C6 C5 -178.2(3) . . . . ?
C44 N8 C52 C50 -172.8(3) . . . . ?
C44 N8 C52 C51 2.7(5) . . . . ?
C26 N4 C18 C17 177.9(3) . . . . ?
C26 N4 C18 C19 -2.6(5) . . . . ?
C26 C25 C20 C19 0.5(5) . . . . ?
C26 C25 C21 C22 0.6(6) . . . . ?
C26 C24 C23 C22 0.6(7) . . . . ?
C8 C9 C1 O1 179.1(4) . . . . ?
C8 C9 C1 C2 -0.3(6) . . . . ?
C8 C5 C6 C7 -1.2(6) . . . . ?
C8 C4 C3 C2 -0.9(7) . . . . ?
C16 N3 C17 N2 -1.3(4) . . . . ?
C16 N3 C17 C18 172.2(3) . . . . ?
C16 C11 C12 C13 2.3(6) . . . . ?
C16 C15 C14 C13 0.8(7) . . . . ?
C11 N2 C17 N3 1.7(4) . . . . ?
C11 N2 C17 C18 -172.2(3) . . . . ?
C11 N2 C10 C7 67.3(4) . . . . ?
C11 C16 C15 C14 -1.1(6) . . . . ?
C11 C12 C13 C14 -2.4(6) . . . . ?
C11 C12 C13 C53 175.8(6) . . . . ?
C25 C26 C24 O2 -178.8(4) . . . . ?
C25 C26 C24 C23 -0.6(6) . . . . ?
C25 C21 C22 C23 -0.6(8) . . . . ?
C52 N8 C44 C43 173.9(3) . . . . ?
C52 N8 C44 C45 -5.0(5) . . . . ?
C52 C50 C49 C48 1.3(6) . . . . ?
C52 C51 C46 C45 -3.7(6) . . . . ?
C52 C51 C47 C48 2.1(6) . . . . ?
C43 N7 C42 C37 0.1(4) . . . . ?
C43 N7 C42 C41 -180.0(4) . . . . ?
C43 N6 C37 C42 0.7(5) . . . . ?
C43 N6 C37 C38 -179.6(5) . . . . ?
C43 N6 C36 C33 -117.5(5) . . . . ?
C43 C44 C45 C46 -175.8(4) . . . . ?
C5 C8 C4 C3 179.8(4) . . . . ?
C24 C26 C25 C20 176.3(3) . . . . ?
C24 C26 C25 C21 0.1(5) . . . . ?
C24 C23 C22 C21 -0.1(9) . . . . ?
C6 C7 C10 N2 -134.3(4) . . . . ?
C1 C9 C8 C5 -179.3(4) . . . . ?
C1 C9 C8 C4 0.0(5) . . . . ?
C1 C2 C3 C4 0.6(7) . . . . ?
C20 C25 C21 C22 -175.2(4) . . . . ?
C42 N7 C43 N6 0.3(4) . . . . ?
C42 N7 C43 C44 178.1(4) . . . . ?
C42 C37 C38 C39 0.1(8) . . . . ?
C42 C41 C40 C39 1.4(9) . . . . ?
C4 C8 C5 C6 -178.5(4) . . . . ?
C50 C52 C51 C46 176.8(4) . . . . ?
C50 C52 C51 C47 -0.5(6) . . . . ?
C50 C49 C48 C47 0.4(7) . . . . ?
C51 C52 C50 O4 -176.7(3) . . . . ?
C51 C52 C50 C49 -1.2(5) . . . . ?
C51 C46 C45 C44 1.6(6) . . . . ?
C51 C47 C48 C49 -2.1(7) . . . . ?
C35 N5 C33 C36 178.3(4) . . . . ?
C35 N5 C33 C32 2.4(7) . . . . ?
C35 C34 C30 C29 -2.6(8) . . . . ?
C35 C34 C31 C32 -1.6(8) . . . . ?
C35 C27 C28 C29 -2.9(8) . . . . ?
C33 N5 C35 C34 -5.4(6) . . . . ?
C33 N5 C35 C27 175.6(4) . . . . ?
C33 C32 C31 C34 -1.1(9) . . . . ?
C12 C13 C14 C15 1.0(8) . . . . ?
C46 C51 C47 C48 -175.0(4) . . . . ?
C15 C16 C11 N2 179.1(3) . . . . ?
C15 C16 C11 C12 -0.5(6) . . . . ?
C45 C44 C43 N7 63.9(5) . . . . ?
C45 C44 C43 N6 -118.5(5) . . . . ?
C37 N6 C43 N7 -0.6(5) . . . . ?
C37 N6 C43 C44 -178.5(4) . . . . ?
C37 N6 C36 C33 76.9(6) . . . . ?
C37 C42 C41 C40 -0.5(7) . . . . ?
C37 C38 C39 C40 0.7(10) . . . . ?
C37 C38 C39 C54 -175.5(9) . . . . ?
C21 C25 C20 C19 176.4(4) . . . . ?
C36 N6 C43 N7 -168.7(4) . . . . ?
C36 N6 C43 C44 13.4(6) . . . . ?
C36 N6 C37 C42 168.4(4) . . . . ?
C36 N6 C37 C38 -11.8(8) . . . . ?
C36 C33 C32 C31 -175.2(6) . . . . ?
C34 C35 C27 O3 178.5(4) . . . . ?
C34 C35 C27 C28 0.2(7) . . . . ?
C34 C30 C29 C28 0.1(10) . . . . ?
C47 C51 C46 C45 173.4(4) . . . . ?
C27 C35 C34 C30 2.4(7) . . . . ?
C27 C35 C34 C31 -176.0(5) . . . . ?
C27 C28 C29 C30 2.8(10) . . . . ?
C41 C42 C37 N6 179.6(4) . . . . ?
C41 C42 C37 C38 -0.2(7) . . . . ?
C41 C40 C39 C38 -1.5(11) . . . . ?
C41 C40 C39 C54 175.6(7) . . . . ?
C30 C34 C31 C32 -179.9(6) . . . . ?
C32 C33 C36 N6 -137.6(5) . . . . ?
C31 C34 C30 C29 175.6(6) . . . . ?
C53 C13 C14 C15 -177.6(6) . . . . ?
